data_1517098
loop_
_publ_author_name
'Grover, Nidhi'
'P\"othig, Alexander'
'K\"uhn, Fritz E.'

_publ_section_title
;
 Cyclopentadienyl molybdenum alkyl ester complexes as catalyst precursors
 for olefin epoxidation
;
_journal_issue 12
_journal_name_full 'Catal. Sci. Technol.'
_journal_page_first 4219
_journal_paper_doi 10.1039/C4CY00738G
_journal_volume 4
_journal_year 2014
_chemical_absolute_configuration syn
_chemical_formula_moiety 'C20 H24 Mo O5'
_chemical_formula_sum 'C20 H24 Mo O5'
_chemical_formula_weight 440.33
_space_group_IT_number 19
_symmetry_cell_setting orthorhombic
_symmetry_Int_Tables_number 19
_symmetry_space_group_name_Hall 'P 2ac 2ab'
_symmetry_space_group_name_H-M 'P 21 21 21'
_atom_sites_solution_hydrogens geom
_atom_sites_solution_primary direct
_atom_sites_solution_secondary difmap
_cell_angle_alpha 90
_cell_angle_beta 90
_cell_angle_gamma 90
_cell_formula_units_Z 4
_cell_length_a 7.4170(2)
_cell_length_b 7.6621(2)
_cell_length_c 34.3794(9)
_cell_measurement_reflns_used 6187
_cell_measurement_temperature 123
_cell_measurement_theta_max 22.7708
_cell_measurement_theta_min 2.7236
_cell_volume 1953.77(9)
_computing_cell_refinement 'SAINT (Bruker, 2008b)'
_computing_data_collection 'APEX II Control Software (Bruker, 2008a)'
_computing_data_reduction 'SAINT (Bruker, 2008b)'
_computing_molecular_graphics 'PLATON (Spek, 2011)'
_computing_publication_material 'PLATON (Spek, 2011), enCIFer (Allen, 2004)'
_computing_structure_refinement 'SHELXL97 (Sheldrick, 1997), SHELXLE (Huebschle, 2011)'
_computing_structure_solution 'SHELXS97 (Sheldrick, 1997)'
_diffrn_ambient_temperature 123
_diffrn_detector ' CCD plate '
_diffrn_detector_area_resol_mean 16
_diffrn_measured_fraction_theta_full 0.998
_diffrn_measured_fraction_theta_max 0.998
_diffrn_measurement_device ' \k-geometry diffractometer '
_diffrn_measurement_device_type ' Bruker APEX-II CCD '
_diffrn_measurement_method ' phi- and omega-rotation '
_diffrn_radiation_monochromator graphite
_diffrn_radiation_probe x-ray
_diffrn_radiation_source 'fine-focus sealed tube'
_diffrn_radiation_type MoK\a
_diffrn_radiation_wavelength 0.71073
_diffrn_reflns_av_R_equivalents 0.0885
_diffrn_reflns_av_sigmaI/netI 0.0535
_diffrn_reflns_limit_h_max 8
_diffrn_reflns_limit_h_min -8
_diffrn_reflns_limit_k_max 9
_diffrn_reflns_limit_k_min -9
_diffrn_reflns_limit_l_max 41
_diffrn_reflns_limit_l_min -41
_diffrn_reflns_number 37467
_diffrn_reflns_reduction_process
;
;
_diffrn_reflns_theta_full 25.39
_diffrn_reflns_theta_max 25.39
_diffrn_reflns_theta_min 2.37
_exptl_absorpt_coefficient_mu 0.698
_exptl_absorpt_correction_T_max 0.981
_exptl_absorpt_correction_T_min 0.801
_exptl_absorpt_correction_type multi-scan
_exptl_absorpt_process_details 'SADABS, Bruker, 2008b'
_exptl_crystal_colour yellow
_exptl_crystal_density_diffrn 1.497
_exptl_crystal_density_method 'Not Measured'
_exptl_crystal_description plate
_exptl_crystal_F_000 904
_exptl_crystal_size_max 0.330
_exptl_crystal_size_mid 0.230
_exptl_crystal_size_min 0.030
_refine_diff_density_max 0.651
_refine_diff_density_min -1.295
_refine_diff_density_rms 0.095
_refine_ls_abs_structure_details 'Flack H.D. (1983), Acta Cryst. A39, 876-881'
_refine_ls_abs_structure_Flack 0.02(7)
_refine_ls_extinction_method none
_refine_ls_goodness_of_fit_ref 1.149
_refine_ls_hydrogen_treatment constr
_refine_ls_matrix_type full
_refine_ls_number_parameters 238
_refine_ls_number_reflns 3579
_refine_ls_number_restraints 36
_refine_ls_restrained_S_all 1.145
_refine_ls_R_factor_all 0.0707
_refine_ls_R_factor_gt 0.0550
_refine_ls_shift/su_max 0.002
_refine_ls_shift/su_mean 0.000
_refine_ls_structure_factor_coef Fsqd
_refine_ls_weighting_details 'calc w=1/[\s^2^(Fo^2^)+(0.0133P)^2^+6.0706P] where P=(Fo^2^+2Fc^2^)/3'
_refine_ls_weighting_scheme calc
_refine_ls_wR_factor_gt 0.0905
_refine_ls_wR_factor_ref 0.0943
_reflns_number_gt 3025
_reflns_number_total 3579
_reflns_threshold_expression I>2\s(I)
_cod_data_source_file c4cy00738g2.cif
_cod_data_source_block Compound_5
_cod_depositor_comments
;
The following automatic conversions were performed:

'_symmetry_cell_setting' value 'Orthorhombic' changed to
'orthorhombic' according to
/usr/data/users/saulius/crontab/automatic-downloads/rss-feeds/RSC/lib/dictionaries/cif_core.dic
dictionary named 'cif_core.dic' version 2.4.2 from 2011-04-26.

Automatic conversion script
Id: cif_fix_values 2281 2013-09-26 08:29:07Z andrius 

 Adding full bibliography for 1517096--1517098.cif.
;
_cod_database_code 1517098

loop_
_symmetry_equiv_pos_site_id
_symmetry_equiv_pos_as_xyz
1 x,y,z
2 1/2-x,-y,1/2+z
3 1/2+x,1/2-y,-z
4 -x,1/2+y,1/2-z

loop_
_atom_site_aniso_label
_atom_site_aniso_U_11
_atom_site_aniso_U_22
_atom_site_aniso_U_33
_atom_site_aniso_U_23
_atom_site_aniso_U_13
_atom_site_aniso_U_12
Mo1 0.0197(2) 0.0233(2) 0.0273(2) 0.0012(2) 0.0013(4) 0.0020(4)
O1 0.056(3) 0.057(3) 0.027(2) 0.005(2) 0.002(3) 0.015(5)
O2 0.043(3) 0.055(3) 0.055(3) 0.018(3) 0.011(3) 0.034(3)
O3 0.021(3) 0.052(3) 0.048(3) 0.013(3) -0.001(2) -0.010(2)
O4 0.029(2) 0.038(3) 0.026(2) 0.003(2) -0.004(2) 0.0107(19)
O5 0.022(2) 0.039(3) 0.020(2) -0.0004(19) -0.0005(19) 0.005(2)
C1 0.0238(16) 0.0321(19) 0.0424(18) -0.0104(15) -0.0032(14) -0.0061(15)
C2 0.0233(17) 0.0315(18) 0.0424(18) -0.0096(15) -0.0035(14) -0.0069(15)
C3 0.0225(16) 0.0314(19) 0.0411(18) -0.0092(15) -0.0032(14) -0.0061(15)
C4 0.0224(16) 0.0313(19) 0.0403(18) -0.0094(15) -0.0039(14) -0.0058(15)
C5 0.0230(16) 0.0319(19) 0.0408(18) -0.0099(15) -0.0034(14) -0.0059(15)
C6 0.027(3) 0.019(3) 0.044(3) 0.005(2) 0.005(4) 0.007(5)
C7 0.033(4) 0.038(4) 0.043(4) 0.004(3) 0.014(3) 0.014(4)
C8 0.018(3) 0.026(4) 0.039(4) -0.001(3) -0.011(3) 0.011(3)
C9 0.022(4) 0.022(3) 0.024(3) 0.001(2) 0.000(3) -0.001(3)
C10 0.0190(15) 0.0176(15) 0.0197(15) 0.0000(10) 0.0002(10) -0.0002(10)
C11 0.023(3) 0.035(4) 0.023(3) -0.004(3) 0.002(3) 0.009(3)
C12 0.048(4) 0.014(4) 0.032(4) 0.008(3) -0.001(4) 0.006(3)
C13 0.053(5) 0.034(4) 0.025(4) 0.001(3) -0.008(3) 0.008(4)
C14 0.054(5) 0.040(5) 0.039(4) 0.003(4) -0.002(4) 0.004(4)
C15 0.041(4) 0.054(5) 0.035(4) 0.005(4) -0.003(4) -0.015(4)
C16 0.025(5) 0.062(5) 0.036(3) -0.012(3) 0.002(3) -0.005(4)
C17 0.048(4) 0.026(4) 0.025(4) 0.008(3) 0.006(4) 0.009(4)
C18 0.067(6) 0.031(5) 0.054(5) -0.005(4) 0.003(5) 0.008(4)
C19 0.050(5) 0.088(7) 0.046(4) 0.013(5) 0.014(4) 0.043(5)
C20 0.064(6) 0.070(6) 0.038(4) -0.009(4) 0.020(4) 0.011(5)

loop_
_atom_site_label
_atom_site_type_symbol
_atom_site_thermal_displace_type
_atom_site_fract_x
_atom_site_fract_y
_atom_site_fract_z
_atom_site_occupancy
_atom_site_U_iso_or_equiv
_atom_site_calc_flag
_atom_site_refinement_flags
Mo1 Mo Uani -0.24601(9) 1.02768(5) 0.93534(1) 1.000 0.0234(1) d .
O1 O Uani -0.2401(8) 1.0079(6) 0.84390(10) 1.000 0.0467(16) d .
O2 O Uani -0.5450(7) 1.2970(7) 0.90985(14) 1.000 0.0510(17) d .
O3 O Uani -0.5966(6) 0.8538(6) 0.96864(14) 1.000 0.0403(17) d .
O4 O Uani 0.0928(5) 0.6428(5) 0.93437(12) 1.000 0.0310(14) d .
O5 O Uani -0.0135(5) 0.6849(6) 0.87411(11) 1.000 0.0270(14) d .
C1 C Uani -0.1512(9) 1.2313(9) 0.98038(18) 1.000 0.0328(10) d U
C2 C Uani -0.0312(8) 1.2389(9) 0.9479(2) 1.000 0.0324(10) d U
C3 C Uani 0.0578(8) 1.0776(8) 0.94562(18) 1.000 0.0317(10) d U
C4 C Uani 0.0001(8) 0.9734(10) 0.97697(18) 1.000 0.0313(10) d U
C5 C Uani -0.1321(8) 1.0683(8) 0.99815(19) 1.000 0.0319(10) d U
C6 C Uani -0.2431(11) 1.0090(6) 0.87707(16) 1.000 0.0300(17) d .
C7 C Uani -0.4325(10) 1.1987(9) 0.9193(2) 1.000 0.038(2) d .
C8 C Uani -0.4700(9) 0.9192(8) 0.95514(19) 1.000 0.028(2) d .
C9 C Uani -0.2155(8) 0.7258(7) 0.92552(15) 1.000 0.0227(19) d .
C10 C Uani -0.0317(8) 0.6817(7) 0.91296(16) 1.000 0.0188(9) d U
C11 C Uani 0.1650(8) 0.6445(9) 0.85890(17) 1.000 0.0270(19) d .
C12 C Uani 0.1559(11) 0.5699(9) 0.8174(2) 1.000 0.031(2) d .
C13 C Uani 0.0343(11) 0.7046(9) 0.79311(19) 1.000 0.037(3) d .
C14 C Uani 0.1591(10) 0.8665(10) 0.7891(2) 1.000 0.044(3) d .
C15 C Uani 0.3297(10) 0.8106(11) 0.8114(2) 1.000 0.043(3) d .
C16 C Uani 0.2817(10) 0.8118(9) 0.85429(18) 1.000 0.041(3) d .
C17 C Uani 0.3432(11) 0.6160(10) 0.80254(19) 1.000 0.033(2) d .
C18 C Uani 0.0842(12) 0.3888(10) 0.8161(2) 1.000 0.051(3) d .
C19 C Uani 0.4973(10) 0.5201(13) 0.8238(2) 1.000 0.061(3) d .
C20 C Uani 0.3698(11) 0.5765(11) 0.7588(2) 1.000 0.057(3) d .
H1 H Uiso -0.22490 1.33060 0.99060 1.000 0.0390 c R
H2 H Uiso -0.00570 1.34400 0.93150 1.000 0.0390 c R
H3 H Uiso 0.15710 1.04780 0.92710 1.000 0.0380 c R
H4 H Uiso 0.04880 0.85590 0.98400 1.000 0.0380 c R
H5 H Uiso -0.19110 1.03020 1.02290 1.000 0.0380 c R
H9A H Uiso -0.24340 0.66340 0.95000 1.000 0.0270 c R
H9B H Uiso -0.30270 0.68690 0.90550 1.000 0.0270 c R
H11 H Uiso 0.22720 0.55980 0.87650 1.000 0.0320 c R
H13A H Uiso 0.00230 0.65640 0.76730 1.000 0.0450 c R
H13B H Uiso -0.07770 0.73400 0.80730 1.000 0.0450 c R
H14A H Uiso 0.18660 0.89140 0.76150 1.000 0.0530 c R
H14B H Uiso 0.10350 0.97100 0.80110 1.000 0.0530 c R
H15 H Uiso 0.44020 0.87910 0.80470 1.000 0.0520 c R
H16A H Uiso 0.21220 0.91760 0.86120 1.000 0.0490 c R
H16B H Uiso 0.39120 0.80590 0.87070 1.000 0.0490 c R
H18A H Uiso 0.06790 0.35320 0.78890 1.000 0.0760 c R
H18B H Uiso -0.03210 0.38430 0.82960 1.000 0.0760 c R
H18C H Uiso 0.16940 0.30960 0.82880 1.000 0.0760 c R
H19A H Uiso 0.48530 0.39410 0.81960 1.000 0.0920 c R
H19B H Uiso 0.49100 0.54550 0.85170 1.000 0.0920 c R
H19C H Uiso 0.61350 0.55970 0.81350 1.000 0.0920 c R
H20A H Uiso 0.28290 0.64420 0.74350 1.000 0.0860 c R
H20B H Uiso 0.35070 0.45170 0.75410 1.000 0.0860 c R
H20C H Uiso 0.49260 0.60850 0.75100 1.000 0.0860 c R

loop_
_atom_type_symbol
_atom_type_description
_atom_type_scat_dispersion_real
_atom_type_scat_dispersion_imag
_atom_type_scat_source
C C 0.0033 0.0016 ' International Tables Vol C Tables 4.2.6.8 and 6.1.1.4'
H H 0.0000 0.0000 ' International Tables Vol C Tables 4.2.6.8 and 6.1.1.4'
Mo Mo -1.6832 0.6857 ' International Tables Vol C Tables 4.2.6.8 and 6.1.1.4'
O O 0.0106 0.0060 ' International Tables Vol C Tables 4.2.6.8 and 6.1.1.4'

loop_
_geom_angle_atom_site_label_1
_geom_angle_atom_site_label_2
_geom_angle_atom_site_label_3
_geom_angle
_geom_angle_publ_flag
C1 Mo1 C2 36.0(2) yes
C1 Mo1 C3 59.3(2) yes
C1 Mo1 C4 58.4(2) yes
C1 Mo1 C5 35.0(2) yes
C1 Mo1 C6 135.6(2) yes
C1 Mo1 C7 87.3(3) yes
C1 Mo1 C8 108.0(2) yes
C1 Mo1 C9 137.1(2) yes
C2 Mo1 C3 35.3(2) yes
C2 Mo1 C4 58.4(2) yes
C2 Mo1 C5 59.0(2) yes
C2 Mo1 C6 103.2(3) yes
C2 Mo1 C7 94.0(3) yes
C2 Mo1 C8 144.0(2) yes
C2 Mo1 C9 130.5(2) yes
C3 Mo1 C4 35.1(2) yes
C3 Mo1 C5 59.0(2) yes
C3 Mo1 C6 98.8(3) yes
C3 Mo1 C7 127.8(3) yes
C3 Mo1 C8 146.6(2) yes
C3 Mo1 C9 95.2(2) yes
C4 Mo1 C5 35.2(2) yes
C4 Mo1 C6 125.8(3) yes
C4 Mo1 C7 145.7(3) yes
C4 Mo1 C8 111.6(2) yes
C4 Mo1 C9 80.7(2) yes
C5 Mo1 C6 157.9(3) yes
C5 Mo1 C7 114.9(2) yes
C5 Mo1 C8 92.4(2) yes
C5 Mo1 C9 103.2(2) yes
C6 Mo1 C7 77.1(3) yes
C6 Mo1 C8 108.8(3) yes
C6 Mo1 C9 77.61(18) yes
C7 Mo1 C8 77.7(3) yes
C7 Mo1 C9 132.7(2) yes
C8 Mo1 C9 73.5(2) yes
C10 O5 C11 116.4(4) yes
Mo1 C1 C2 72.1(4) yes
Mo1 C1 C5 73.7(4) yes
C2 C1 C5 108.4(6) no
Mo1 C2 C1 71.8(4) yes
Mo1 C2 C3 72.4(4) yes
C1 C2 C3 107.5(6) no
Mo1 C3 C2 72.3(3) yes
Mo1 C3 C4 74.2(3) yes
C2 C3 C4 108.3(6) no
Mo1 C4 C3 70.8(3) yes
Mo1 C4 C5 71.7(4) yes
C3 C4 C5 108.2(6) no
Mo1 C5 C1 71.3(4) yes
Mo1 C5 C4 73.0(4) yes
C1 C5 C4 107.7(6) no
Mo1 C6 O1 176.3(4) yes
Mo1 C7 O2 178.7(6) yes
Mo1 C8 O3 176.3(6) yes
Mo1 C9 C10 111.0(4) yes
O4 C10 O5 122.0(5) yes
O4 C10 C9 125.6(5) yes
O5 C10 C9 112.4(5) yes
O5 C11 C12 111.8(5) yes
O5 C11 C16 111.6(5) yes
C12 C11 C16 103.7(5) no
C11 C12 C13 105.6(5) no
C11 C12 C17 100.7(6) no
C11 C12 C18 113.0(6) no
C13 C12 C17 100.9(6) no
C13 C12 C18 112.6(6) no
C17 C12 C18 122.2(7) no
C12 C13 C14 103.0(6) no
C13 C14 C15 102.9(6) no
C14 C15 C16 106.8(6) no
C14 C15 C17 103.1(6) no
C16 C15 C17 102.4(6) no
C11 C16 C15 103.0(5) no
C12 C17 C15 95.7(6) no
C12 C17 C19 114.0(6) no
C12 C17 C20 113.4(6) no
C15 C17 C19 114.8(6) no
C15 C17 C20 113.2(6) no
C19 C17 C20 105.8(6) no
Mo1 C1 H1 126.00 no
C2 C1 H1 126.00 no
C5 C1 H1 126.00 no
Mo1 C2 H2 126.00 no
C1 C2 H2 126.00 no
C3 C2 H2 126.00 no
Mo1 C3 H3 126.00 no
C2 C3 H3 126.00 no
C4 C3 H3 126.00 no
Mo1 C4 H4 126.00 no
C3 C4 H4 126.00 no
C5 C4 H4 126.00 no
Mo1 C5 H5 126.00 no
C1 C5 H5 126.00 no
C4 C5 H5 126.00 no
Mo1 C9 H9A 109.00 no
Mo1 C9 H9B 109.00 no
C10 C9 H9A 109.00 no
C10 C9 H9B 109.00 no
H9A C9 H9B 108.00 no
O5 C11 H11 110.00 no
C12 C11 H11 110.00 no
C16 C11 H11 110.00 no
C12 C13 H13A 111.00 no
C12 C13 H13B 111.00 no
C14 C13 H13A 111.00 no
C14 C13 H13B 111.00 no
H13A C13 H13B 109.00 no
C13 C14 H14A 111.00 no
C13 C14 H14B 111.00 no
C15 C14 H14A 111.00 no
C15 C14 H14B 111.00 no
H14A C14 H14B 109.00 no
C14 C15 H15 114.00 no
C16 C15 H15 114.00 no
C17 C15 H15 114.00 no
C11 C16 H16A 111.00 no
C11 C16 H16B 111.00 no
C15 C16 H16A 111.00 no
C15 C16 H16B 111.00 no
H16A C16 H16B 109.00 no
C12 C18 H18A 109.00 no
C12 C18 H18B 109.00 no
C12 C18 H18C 110.00 no
H18A C18 H18B 109.00 no
H18A C18 H18C 109.00 no
H18B C18 H18C 110.00 no
C17 C19 H19A 109.00 no
C17 C19 H19B 110.00 no
C17 C19 H19C 109.00 no
H19A C19 H19B 110.00 no
H19A C19 H19C 109.00 no
H19B C19 H19C 110.00 no
C17 C20 H20A 110.00 no
C17 C20 H20B 109.00 no
C17 C20 H20C 110.00 no
H20A C20 H20B 109.00 no
H20A C20 H20C 109.00 no
H20B C20 H20C 109.00 no

loop_
_geom_bond_atom_site_label_1
_geom_bond_atom_site_label_2
_geom_bond_distance
_geom_bond_publ_flag
Mo1 C1 2.308(7) yes
Mo1 C2 2.312(6) yes
Mo1 C3 2.313(6) yes
Mo1 C4 2.357(6) yes
Mo1 C5 2.340(6) yes
Mo1 C6 2.009(6) yes
Mo1 C7 1.984(7) yes
Mo1 C8 1.979(7) yes
Mo1 C9 2.349(5) yes
O1 C6 1.141(6) yes
O2 C7 1.170(9) yes
O3 C8 1.161(8) yes
O4 C10 1.218(7) yes
O5 C10 1.343(7) yes
O5 C11 1.457(7) yes
C1 C2 1.429(9) no
C1 C5 1.398(9) no
C2 C3 1.403(9) no
C3 C4 1.408(9) no
C4 C5 1.421(9) no
C9 C10 1.469(8) no
C11 C12 1.539(9) no
C11 C16 1.555(10) no
C12 C13 1.605(10) no
C12 C17 1.522(11) no
C12 C18 1.487(11) no
C13 C14 1.554(11) no
C14 C15 1.540(10) no
C15 C16 1.517(9) no
C15 C17 1.525(11) no
C17 C19 1.543(11) no
C17 C20 1.547(10) no
C1 H1 1.0000 no
C2 H2 1.0000 no
C3 H3 1.0000 no
C4 H4 1.0000 no
C5 H5 1.0000 no
C9 H9A 0.9900 no
C9 H9B 0.9900 no
C11 H11 1.0000 no
C13 H13A 0.9900 no
C13 H13B 0.9900 no
C14 H14A 0.9900 no
C14 H14B 0.9900 no
C15 H15 1.0000 no
C16 H16A 0.9900 no
C16 H16B 0.9900 no
C18 H18A 0.9800 no
C18 H18B 0.9800 no
C18 H18C 0.9800 no
C19 H19A 0.9800 no
C19 H19B 0.9800 no
C19 H19C 0.9800 no
C20 H20A 0.9800 no
C20 H20B 0.9800 no
C20 H20C 0.9800 no

loop_
_geom_hbond_atom_site_label_D
_geom_hbond_atom_site_label_H
_geom_hbond_atom_site_label_A
_geom_hbond_distance_DH
_geom_hbond_distance_HA
_geom_hbond_distance_DA
_geom_hbond_angle_DHA
_geom_hbond_site_symmetry_A
_geom_hbond_publ_flag
C2 H2 O4 1.0000 2.4100 3.262(8) 143.00 1_565 yes
C4 H4 O4 1.0000 2.3800 3.006(8) 120.00 . yes
C4 H4 O3 1.0000 2.5300 3.209(9) 125.00 3_567 yes
C5 H5 O4 1.0000 2.5500 3.487(7) 157.00 3_467 yes
C13 H13B O5 0.9900 2.3800 2.811(8) 106.00 . yes

loop_
_geom_torsion_atom_site_label_1
_geom_torsion_atom_site_label_2
_geom_torsion_atom_site_label_3
_geom_torsion_atom_site_label_4
_geom_torsion
_geom_torsion_publ_flag
C2 Mo1 C1 C5 -116.0(5) no
C3 Mo1 C1 C2 37.3(4) no
C3 Mo1 C1 C5 -78.8(4) no
C4 Mo1 C1 C2 78.5(4) no
C4 Mo1 C1 C5 -37.5(4) no
C5 Mo1 C1 C2 116.0(5) no
C6 Mo1 C1 C2 -32.2(6) no
C6 Mo1 C1 C5 -148.2(4) no
C7 Mo1 C1 C2 -100.6(4) no
C7 Mo1 C1 C5 143.3(4) no
C8 Mo1 C1 C2 -176.8(4) no
C8 Mo1 C1 C5 67.2(4) no
C9 Mo1 C1 C2 98.2(4) no
C9 Mo1 C1 C5 -17.8(5) no
C1 Mo1 C2 C3 115.9(6) no
C3 Mo1 C2 C1 -115.9(6) no
C4 Mo1 C2 C1 -78.4(4) no
C4 Mo1 C2 C3 37.5(4) no
C5 Mo1 C2 C1 -36.9(4) no
C5 Mo1 C2 C3 78.9(4) no
C6 Mo1 C2 C1 157.5(4) no
C6 Mo1 C2 C3 -86.7(4) no
C7 Mo1 C2 C1 79.8(4) no
C7 Mo1 C2 C3 -164.4(4) no
C8 Mo1 C2 C1 5.2(6) no
C8 Mo1 C2 C3 121.0(5) no
C9 Mo1 C2 C1 -117.6(4) no
C9 Mo1 C2 C3 -1.8(5) no
C1 Mo1 C3 C2 -38.0(4) no
C1 Mo1 C3 C4 77.6(4) no
C2 Mo1 C3 C4 115.7(6) no
C4 Mo1 C3 C2 -115.7(6) no
C5 Mo1 C3 C2 -79.0(4) no
C5 Mo1 C3 C4 36.6(4) no
C6 Mo1 C3 C2 100.4(4) no
C6 Mo1 C3 C4 -143.9(4) no
C7 Mo1 C3 C2 19.9(5) no
C7 Mo1 C3 C4 135.5(4) no
C8 Mo1 C3 C2 -113.6(5) no
C8 Mo1 C3 C4 2.1(6) no
C9 Mo1 C3 C2 178.7(4) no
C9 Mo1 C3 C4 -65.7(4) no
C1 Mo1 C4 C3 -80.3(4) no
C1 Mo1 C4 C5 37.3(4) no
C2 Mo1 C4 C3 -37.7(4) no
C2 Mo1 C4 C5 79.9(4) no
C3 Mo1 C4 C5 117.6(6) no
C5 Mo1 C4 C3 -117.6(6) no
C6 Mo1 C4 C3 45.8(5) no
C6 Mo1 C4 C5 163.4(3) no
C7 Mo1 C4 C3 -78.8(6) no
C7 Mo1 C4 C5 38.8(6) no
C8 Mo1 C4 C3 -178.8(4) no
C8 Mo1 C4 C5 -61.2(4) no
C9 Mo1 C4 C3 113.1(4) no
C9 Mo1 C4 C5 -129.3(4) no
C1 Mo1 C5 C4 -116.0(6) no
C2 Mo1 C5 C1 38.1(4) no
C2 Mo1 C5 C4 -77.9(4) no
C3 Mo1 C5 C1 79.5(4) no
C3 Mo1 C5 C4 -36.5(4) no
C4 Mo1 C5 C1 116.0(6) no
C6 Mo1 C5 C1 78.1(7) no
C6 Mo1 C5 C4 -37.9(7) no
C7 Mo1 C5 C1 -41.1(5) no
C7 Mo1 C5 C4 -157.1(4) no
C8 Mo1 C5 C1 -118.7(4) no
C8 Mo1 C5 C4 125.3(4) no
C9 Mo1 C5 C1 167.7(4) no
C9 Mo1 C5 C4 51.7(4) no
C1 Mo1 C9 C10 -72.4(5) no
C2 Mo1 C9 C10 -22.3(5) no
C3 Mo1 C9 C10 -23.4(4) no
C4 Mo1 C9 C10 -55.4(4) no
C5 Mo1 C9 C10 -82.7(4) no
C6 Mo1 C9 C10 74.6(4) no
C7 Mo1 C9 C10 133.7(4) no
C8 Mo1 C9 C10 -171.3(4) no
C11 O5 C10 O4 -1.8(8) no
C11 O5 C10 C9 179.4(5) no
C10 O5 C11 C12 153.8(5) no
C10 O5 C11 C16 -90.6(6) no
Mo1 C1 C2 C3 -64.1(4) no
C5 C1 C2 Mo1 65.4(5) no
C5 C1 C2 C3 1.3(7) no
Mo1 C1 C5 C4 64.5(4) no
C2 C1 C5 Mo1 -64.3(4) no
C2 C1 C5 C4 0.2(7) no
Mo1 C2 C3 C4 -66.0(4) no
C1 C2 C3 Mo1 63.7(4) no
C1 C2 C3 C4 -2.3(7) no
Mo1 C3 C4 C5 -62.4(4) no
C2 C3 C4 Mo1 64.7(4) no
C2 C3 C4 C5 2.4(7) no
Mo1 C4 C5 C1 -63.3(5) no
C3 C4 C5 Mo1 61.7(4) no
C3 C4 C5 C1 -1.6(7) no
Mo1 C9 C10 O4 91.4(6) no
Mo1 C9 C10 O5 -89.9(5) no
O5 C11 C12 C13 51.2(7) no
O5 C11 C12 C17 155.8(5) no
O5 C11 C12 C18 -72.2(8) no
C16 C11 C12 C13 -69.1(6) no
C16 C11 C12 C17 35.5(6) no
C16 C11 C12 C18 167.5(6) no
O5 C11 C16 C15 -122.1(5) no
C12 C11 C16 C15 -1.6(7) no
C11 C12 C13 C14 71.3(6) no
C17 C12 C13 C14 -33.1(6) no
C18 C12 C13 C14 -165.0(6) no
C11 C12 C17 C15 -54.8(6) no
C11 C12 C17 C19 65.7(7) no
C11 C12 C17 C20 -173.1(6) no
C13 C12 C17 C15 53.6(6) no
C13 C12 C17 C19 174.0(6) no
C13 C12 C17 C20 -64.8(7) no
C18 C12 C17 C15 179.2(6) no
C18 C12 C17 C19 -60.4(9) no
C18 C12 C17 C20 60.9(9) no
C12 C13 C14 C15 -1.2(7) no
C13 C14 C15 C16 -72.2(7) no
C13 C14 C15 C17 35.4(7) no
C14 C15 C16 C11 74.9(7) no
C17 C15 C16 C11 -33.1(7) no
C14 C15 C17 C12 -56.1(6) no
C14 C15 C17 C19 -175.9(6) no
C14 C15 C17 C20 62.5(8) no
C16 C15 C17 C12 54.8(6) no
C16 C15 C17 C19 -65.0(7) no
C16 C15 C17 C20 173.3(6) no
